data_7156860
loop_
_publ_author_name
'Song, Yong-Xing'
'Du, Da-Ming'

_publ_section_title
;
 Asymmetric synthesis of spirooxindole-fused spirothiazolones via
 squaramide-catalysed reaction of 3-chlorooxindoles with 5-alkenyl
 thiazolones.
;
_journal_issue 21
_journal_name_full 'Organic &amp; biomolecular chemistry'
_journal_page_first 5375
_journal_page_last 5380
_journal_paper_doi 10.1039/c9ob00998a
_journal_volume 17
_journal_year 2019
_chemical_formula_moiety 'C24 H15 Br N2 O2 S'
_chemical_formula_sum 'C24 H15 Br N2 O2 S'
_chemical_formula_weight 475.35
_chemical_melting_point 453.0(10)
_chemical_name_systematic
(2'S,3R,3'S)-3'-(4-bromophenyl)-2''-phenyl-4''H-dispiro[indoline-3,1'-cyclopropane-2',5''-thiazole]-2,4''-dione
_space_group_crystal_system triclinic
_space_group_IT_number 2
_space_group_name_Hall '-P 1'
_space_group_name_H-M_alt 'P -1'
_symmetry_space_group_name_Hall '-P 1'
_symmetry_space_group_name_H-M 'P -1'
_atom_sites_solution_hydrogens mixed
_atom_sites_solution_primary dual
_audit_creation_date 2019-03-14
_audit_creation_method
;
Olex2 1.2
(compiled 2018.05.29 svn.r3508 for OlexSys, GUI svn.r5506)
;
_audit_update_record
;
2019-03-25 deposited with the CCDC.    2019-05-14 downloaded from the CCDC.
;
_cell_angle_alpha 74.87(3)
_cell_angle_beta 89.66(3)
_cell_angle_gamma 71.84(3)
_cell_formula_units_Z 2
_cell_length_a 8.8036(18)
_cell_length_b 10.750(2)
_cell_length_c 11.597(2)
_cell_measurement_reflns_used 3275
_cell_measurement_temperature 153(2)
_cell_measurement_theta_max 27.4816
_cell_measurement_theta_min 1.8253
_cell_volume 1003.3(4)
_computing_molecular_graphics 'Olex2 (Dolomanov et al., 2009)'
_computing_publication_material 'Olex2 (Dolomanov et al., 2009)'
_computing_structure_refinement 'ShelXL (Sheldrick, 2015)'
_computing_structure_solution 'ShelXT (Sheldrick, 2015)'
_diffrn_ambient_temperature 153.15
_diffrn_measured_fraction_theta_full 0.995
_diffrn_measured_fraction_theta_max 0.993
_diffrn_measurement_device_type 'multiwire proportional'
_diffrn_measurement_method 'phi and omega scans'
_diffrn_radiation_monochromator graphite
_diffrn_radiation_type MoK\a
_diffrn_radiation_wavelength 0.71073
_diffrn_reflns_av_R_equivalents 0.0255
_diffrn_reflns_av_unetI/netI 0.0300
_diffrn_reflns_Laue_measured_fraction_full 0.995
_diffrn_reflns_Laue_measured_fraction_max 0.993
_diffrn_reflns_limit_h_max 11
_diffrn_reflns_limit_h_min -11
_diffrn_reflns_limit_k_max 13
_diffrn_reflns_limit_k_min -13
_diffrn_reflns_limit_l_max 15
_diffrn_reflns_limit_l_min -10
_diffrn_reflns_number 9228
_diffrn_reflns_point_group_measured_fraction_full 0.995
_diffrn_reflns_point_group_measured_fraction_max 0.993
_diffrn_reflns_theta_full 25.242
_diffrn_reflns_theta_max 27.482
_diffrn_reflns_theta_min 2.359
_exptl_absorpt_coefficient_mu 2.177
_exptl_absorpt_correction_T_max 1.0000
_exptl_absorpt_correction_T_min 0.8457
_exptl_absorpt_correction_type multi-scan
_exptl_absorpt_process_details 'CrystalClear (Rigaku Inc., 2008)'
_exptl_crystal_colour yellow
_exptl_crystal_density_diffrn 1.573
_exptl_crystal_description block
_exptl_crystal_F_000 480
_exptl_crystal_recrystallization_method 'Re-crystallisation from solvent: Petroleum ether-ethyl acetate'
_exptl_crystal_size_max 0.25
_exptl_crystal_size_mid 0.23
_exptl_crystal_size_min 0.2
_refine_diff_density_max 0.584
_refine_diff_density_min -0.469
_refine_diff_density_rms 0.073
_refine_ls_extinction_method none
_refine_ls_goodness_of_fit_ref 1.050
_refine_ls_hydrogen_treatment constr
_refine_ls_matrix_type full
_refine_ls_number_parameters 271
_refine_ls_number_reflns 4561
_refine_ls_number_restraints 0
_refine_ls_restrained_S_all 1.050
_refine_ls_R_factor_all 0.0421
_refine_ls_R_factor_gt 0.0386
_refine_ls_shift/su_max 0.001
_refine_ls_shift/su_mean 0.000
_refine_ls_structure_factor_coef Fsqd
_refine_ls_weighting_details 'w=1/[\s^2^(Fo^2^)+(0.0421P)^2^+0.9036P] where P=(Fo^2^+2Fc^2^)/3'
_refine_ls_weighting_scheme calc
_refine_ls_wR_factor_gt 0.0916
_refine_ls_wR_factor_ref 0.0942
_reflns_Friedel_coverage 0.000
_reflns_number_gt 4254
_reflns_number_total 4561
_reflns_threshold_expression 'I > 2\s(I)'
_cod_data_source_file c9ob00998a2.cif
_cod_data_source_block bwn19069
_cod_depositor_comments
;
The following automatic conversions were performed:

'_chemical_melting_point' value '452-454' was changed to '453.0(10)'
- the average value was taken and precision was estimated.

Automatic conversion script
Id: cif_fix_values 4973 2017-02-22 13:04:09Z antanas 

 Adding full bibliography for 7156860.cif.
;
_cod_database_code 7156860
_shelx_shelxl_version_number 2018/3
_shelx_space_group_comment
;
The symmetry employed for this shelxl refinement is uniquely defined
by the following loop, which should always be used as a source of
symmetry information in preference to the above space-group names.
They are only intended as comments.
;
_shelx_estimated_absorpt_t_max 0.670
_shelx_estimated_absorpt_t_min 0.612
_olex2_refinement_description
;
1. Fixed Uiso
 At 1.2 times of:
  All C(H) groups, All N(H) groups
2.a Riding coordinates:
 N2(H2)
2.b Ternary CH refined with riding coordinates:
 C7(H7)
2.c Aromatic/amide H refined with riding coordinates:
 C2(H2A), C3(H3), C5(H5), C6(H6), C13(H13), C14(H14), C15(H15), C16(H16),
 C17(H17), C21(H21), C22(H22), C23(H23), C24(H24)
;
_olex2_submission_special_instructions 'No special instructions were received'

loop_
_space_group_symop_operation_xyz
'x, y, z'
'-x, -y, -z'

loop_
_atom_site_label
_atom_site_type_symbol
_atom_site_fract_x
_atom_site_fract_y
_atom_site_fract_z
_atom_site_U_iso_or_equiv
_atom_site_adp_type
_atom_site_occupancy
_atom_site_site_symmetry_order
_atom_site_calc_flag
_atom_site_refinement_flags_posn
Br1 Br -0.32241(3) 1.08227(2) 0.26037(3) 0.04060(10) Uani 1 1 d .
S1 S 0.51533(7) 0.79056(5) 0.38626(5) 0.02348(12) Uani 1 1 d .
O1 O 0.60540(19) 0.41826(15) 0.38645(14) 0.0248(3) Uani 1 1 d .
O2 O 0.3872(2) 0.93987(15) 0.13189(14) 0.0270(3) Uani 1 1 d .
N1 N 0.7129(2) 0.54141(19) 0.47773(16) 0.0239(4) Uani 1 1 d .
N2 N 0.5704(2) 0.81720(19) 0.02707(17) 0.0274(4) Uani 1 1 d .
H2 H 0.592319 0.883538 -0.021741 0.033 Uiso 1 1 d R
C1 C -0.1187(3) 0.9518(2) 0.2602(2) 0.0278(5) Uani 1 1 d .
C2 C -0.0218(3) 0.8907(2) 0.3661(2) 0.0272(5) Uani 1 1 d .
H2A H -0.057474 0.912040 0.438196 0.033 Uiso 1 1 calc R
C3 C 0.1289(3) 0.7973(2) 0.3658(2) 0.0253(4) Uani 1 1 d .
H3 H 0.195331 0.753019 0.438554 0.030 Uiso 1 1 calc R
C4 C 0.1830(3) 0.7683(2) 0.25973(19) 0.0227(4) Uani 1 1 d .
C5 C 0.0823(3) 0.8306(2) 0.1549(2) 0.0291(5) Uani 1 1 d .
H5 H 0.117795 0.810222 0.082427 0.035 Uiso 1 1 calc R
C6 C -0.0699(3) 0.9225(3) 0.1541(2) 0.0320(5) Uani 1 1 d .
H6 H -0.138596 0.964043 0.082280 0.038 Uiso 1 1 calc R
C7 C 0.3428(2) 0.6637(2) 0.26176(18) 0.0210(4) Uani 1 1 d .
H7 H 0.335550 0.570435 0.272528 0.025 Uiso 1 1 calc R
C8 C 0.4929(2) 0.6626(2) 0.32342(18) 0.0207(4) Uani 1 1 d .
C9 C 0.4737(3) 0.6898(2) 0.18354(18) 0.0210(4) Uani 1 1 d .
C10 C 0.6081(2) 0.5268(2) 0.39603(18) 0.0206(4) Uani 1 1 d .
C11 C 0.6743(2) 0.6664(2) 0.48297(18) 0.0214(4) Uani 1 1 d .
C12 C 0.7629(3) 0.7067(2) 0.56573(19) 0.0229(4) Uani 1 1 d .
C13 C 0.7033(3) 0.8324(2) 0.5907(2) 0.0284(5) Uani 1 1 d .
H13 H 0.600563 0.893007 0.556537 0.034 Uiso 1 1 calc R
C14 C 0.7939(3) 0.8691(3) 0.6654(2) 0.0321(5) Uani 1 1 d .
H14 H 0.752700 0.954299 0.683063 0.038 Uiso 1 1 calc R
C15 C 0.9439(3) 0.7817(3) 0.7141(2) 0.0334(5) Uani 1 1 d .
H15 H 1.007219 0.808178 0.763187 0.040 Uiso 1 1 calc R
C16 C 1.0027(3) 0.6556(3) 0.6916(2) 0.0370(6) Uani 1 1 d .
H16 H 1.105221 0.595336 0.726604 0.044 Uiso 1 1 calc R
C17 C 0.9129(3) 0.6171(3) 0.6186(2) 0.0321(5) Uani 1 1 d .
H17 H 0.952892 0.530035 0.604343 0.038 Uiso 1 1 calc R
C18 C 0.4673(3) 0.8325(2) 0.11341(19) 0.0225(4) Uani 1 1 d .
C19 C 0.6375(3) 0.6805(2) 0.0264(2) 0.0253(4) Uani 1 1 d .
C20 C 0.5789(3) 0.5983(2) 0.11817(18) 0.0217(4) Uani 1 1 d .
C21 C 0.6211(3) 0.4598(2) 0.12880(19) 0.0236(4) Uani 1 1 d .
H21 H 0.578875 0.402842 0.187887 0.028 Uiso 1 1 calc R
C22 C 0.7268(3) 0.4064(2) 0.0508(2) 0.0280(5) Uani 1 1 d .
H22 H 0.757508 0.311689 0.057539 0.034 Uiso 1 1 calc R
C23 C 0.7878(3) 0.4888(3) -0.0364(2) 0.0332(5) Uani 1 1 d .
H23 H 0.862541 0.449305 -0.086627 0.040 Uiso 1 1 calc R
C24 C 0.7414(3) 0.6280(3) -0.0514(2) 0.0347(5) Uani 1 1 d .
H24 H 0.779749 0.685320 -0.113121 0.042 Uiso 1 1 calc R

loop_
_atom_site_aniso_label
_atom_site_aniso_U_11
_atom_site_aniso_U_22
_atom_site_aniso_U_33
_atom_site_aniso_U_23
_atom_site_aniso_U_13
_atom_site_aniso_U_12
Br1 0.02265(13) 0.02649(14) 0.05912(19) 0.00072(11) 0.00806(11) 0.00060(10)
S1 0.0240(3) 0.0173(2) 0.0236(3) -0.00242(19) -0.00209(19) -0.0015(2)
O1 0.0273(8) 0.0189(8) 0.0238(8) -0.0016(6) 0.0033(6) -0.0048(6)
O2 0.0327(9) 0.0182(7) 0.0250(8) -0.0012(6) 0.0050(6) -0.0048(6)
N1 0.0211(9) 0.0230(9) 0.0224(9) -0.0032(7) 0.0025(7) -0.0024(7)
N2 0.0311(10) 0.0217(9) 0.0253(9) -0.0003(7) 0.0098(8) -0.0078(8)
C1 0.0175(10) 0.0198(10) 0.0407(13) -0.0016(9) 0.0037(9) -0.0040(8)
C2 0.0231(11) 0.0261(11) 0.0297(11) -0.0047(9) 0.0073(9) -0.0066(9)
C3 0.0235(11) 0.0237(11) 0.0242(11) -0.0005(8) 0.0024(8) -0.0063(9)
C4 0.0196(10) 0.0191(10) 0.0256(11) -0.0016(8) 0.0019(8) -0.0045(8)
C5 0.0277(12) 0.0290(12) 0.0249(11) -0.0051(9) -0.0014(9) -0.0031(9)
C6 0.0259(12) 0.0309(12) 0.0302(12) -0.0003(10) -0.0055(9) -0.0032(10)
C7 0.0207(10) 0.0178(10) 0.0216(10) -0.0021(8) 0.0023(8) -0.0050(8)
C8 0.0207(10) 0.0164(9) 0.0205(10) -0.0006(8) 0.0019(8) -0.0031(8)
C9 0.0231(10) 0.0177(10) 0.0185(9) -0.0011(8) 0.0018(8) -0.0046(8)
C10 0.0189(10) 0.0190(10) 0.0183(9) 0.0000(8) 0.0047(7) -0.0026(8)
C11 0.0189(10) 0.0214(10) 0.0194(10) -0.0016(8) 0.0048(7) -0.0035(8)
C12 0.0197(10) 0.0265(11) 0.0199(10) -0.0034(8) 0.0047(8) -0.0061(8)
C13 0.0260(11) 0.0262(11) 0.0267(11) -0.0033(9) -0.0002(9) -0.0029(9)
C14 0.0383(13) 0.0282(12) 0.0299(12) -0.0078(10) 0.0042(10) -0.0111(10)
C15 0.0301(12) 0.0448(15) 0.0293(12) -0.0117(11) 0.0033(9) -0.0164(11)
C16 0.0200(11) 0.0509(16) 0.0359(13) -0.0165(12) -0.0004(9) -0.0016(11)
C17 0.0219(11) 0.0356(13) 0.0350(13) -0.0146(10) 0.0019(9) 0.0000(10)
C18 0.0236(10) 0.0205(10) 0.0199(10) -0.0003(8) -0.0002(8) -0.0064(8)
C19 0.0258(11) 0.0238(11) 0.0237(11) -0.0037(8) 0.0037(8) -0.0066(9)
C20 0.0202(10) 0.0227(10) 0.0182(9) -0.0026(8) 0.0000(7) -0.0038(8)
C21 0.0245(11) 0.0224(10) 0.0205(10) -0.0031(8) -0.0011(8) -0.0049(8)
C22 0.0306(12) 0.0254(11) 0.0250(11) -0.0089(9) 0.0000(9) -0.0029(9)
C23 0.0328(13) 0.0373(13) 0.0281(12) -0.0122(10) 0.0084(10) -0.0066(11)
C24 0.0370(13) 0.0345(13) 0.0304(12) -0.0054(10) 0.0139(10) -0.0111(11)

loop_
_atom_type_symbol
_atom_type_description
_atom_type_scat_dispersion_real
_atom_type_scat_dispersion_imag
_atom_type_scat_source
C C 0.0033 0.0016 'International Tables Vol C Tables 4.2.6.8 and 6.1.1.4'
H H 0.0000 0.0000 'International Tables Vol C Tables 4.2.6.8 and 6.1.1.4'
Br Br -0.2901 2.4595 'International Tables Vol C Tables 4.2.6.8 and 6.1.1.4'
N N 0.0061 0.0033 'International Tables Vol C Tables 4.2.6.8 and 6.1.1.4'
O O 0.0106 0.0060 'International Tables Vol C Tables 4.2.6.8 and 6.1.1.4'
S S 0.1246 0.1234 'International Tables Vol C Tables 4.2.6.8 and 6.1.1.4'

loop_
_geom_angle_atom_site_label_1
_geom_angle_atom_site_label_2
_geom_angle_atom_site_label_3
_geom_angle
C11 S1 C8 88.73(10)
C11 N1 C10 111.29(18)
C18 N2 H2 123.9
C18 N2 C19 112.23(18)
C19 N2 H2 123.9
C2 C1 Br1 118.98(18)
C6 C1 Br1 119.33(18)
C6 C1 C2 121.7(2)
C1 C2 H2A 120.4
C1 C2 C3 119.1(2)
C3 C2 H2A 120.4
C2 C3 H3 119.8
C4 C3 C2 120.5(2)
C4 C3 H3 119.8
C3 C4 C7 119.80(19)
C5 C4 C3 119.0(2)
C5 C4 C7 121.1(2)
C4 C5 H5 119.4
C4 C5 C6 121.2(2)
C6 C5 H5 119.4
C1 C6 C5 118.5(2)
C1 C6 H6 120.8
C5 C6 H6 120.8
C4 C7 H7 112.8
C4 C7 C8 122.77(19)
C4 C7 C9 123.92(18)
C8 C7 H7 112.8
C8 C7 C9 62.89(14)
C9 C7 H7 112.8
C7 C8 S1 126.63(16)
C7 C8 C9 58.90(13)
C7 C8 C10 118.56(18)
C9 C8 S1 119.98(15)
C10 C8 S1 107.63(15)
C10 C8 C9 118.04(18)
C7 C9 C8 58.21(13)
C7 C9 C18 122.09(18)
C18 C9 C8 114.28(18)
C20 C9 C7 127.63(19)
C20 C9 C8 122.96(18)
C20 C9 C18 104.94(17)
O1 C10 N1 123.86(19)
O1 C10 C8 123.43(19)
N1 C10 C8 112.67(18)
N1 C11 S1 119.03(17)
N1 C11 C12 121.64(19)
C12 C11 S1 119.31(16)
C13 C12 C11 121.9(2)
C13 C12 C17 119.4(2)
C17 C12 C11 118.6(2)
C12 C13 H13 119.9
C14 C13 C12 120.1(2)
C14 C13 H13 119.9
C13 C14 H14 120.0
C15 C14 C13 120.0(2)
C15 C14 H14 120.0
C14 C15 H15 119.9
C14 C15 C16 120.3(2)
C16 C15 H15 119.9
C15 C16 H16 119.8
C17 C16 C15 120.3(2)
C17 C16 H16 119.8
C12 C17 H17 120.1
C16 C17 C12 119.8(2)
C16 C17 H17 120.1
O2 C18 N2 126.6(2)
O2 C18 C9 127.1(2)
N2 C18 C9 106.30(18)
C20 C19 N2 109.48(19)
C24 C19 N2 128.2(2)
C24 C19 C20 122.3(2)
C19 C20 C9 106.77(19)
C21 C20 C9 133.9(2)
C21 C20 C19 119.3(2)
C20 C21 H21 120.8
C20 C21 C22 118.5(2)
C22 C21 H21 120.8
C21 C22 H22 119.4
C23 C22 C21 121.2(2)
C23 C22 H22 119.4
C22 C23 H23 119.5
C22 C23 C24 120.9(2)
C24 C23 H23 119.5
C19 C24 C23 117.7(2)
C19 C24 H24 121.1
C23 C24 H24 121.1

loop_
_geom_bond_atom_site_label_1
_geom_bond_atom_site_label_2
_geom_bond_distance
Br1 C1 1.902(2)
S1 C8 1.777(2)
S1 C11 1.753(2)
O1 C10 1.208(3)
O2 C18 1.223(3)
N1 C10 1.397(3)
N1 C11 1.297(3)
N2 H2 0.8600
N2 C18 1.355(3)
N2 C19 1.404(3)
C1 C2 1.382(3)
C1 C6 1.382(4)
C2 H2A 0.9500
C2 C3 1.393(3)
C3 H3 0.9500
C3 C4 1.392(3)
C4 C5 1.390(3)
C4 C7 1.498(3)
C5 H5 0.9500
C5 C6 1.393(3)
C6 H6 0.9500
C7 H7 1.0000
C7 C8 1.501(3)
C7 C9 1.512(3)
C8 C9 1.572(3)
C8 C10 1.521(3)
C9 C18 1.520(3)
C9 C20 1.487(3)
C11 C12 1.467(3)
C12 C13 1.395(3)
C12 C17 1.398(3)
C13 H13 0.9500
C13 C14 1.387(3)
C14 H14 0.9500
C14 C15 1.380(4)
C15 H15 0.9500
C15 C16 1.385(4)
C16 H16 0.9500
C16 C17 1.381(4)
C17 H17 0.9500
C19 C20 1.403(3)
C19 C24 1.380(3)
C20 C21 1.389(3)
C21 H21 0.9500
C21 C22 1.394(3)
C22 H22 0.9500
C22 C23 1.385(4)
C23 H23 0.9500
C23 C24 1.386(4)
C24 H24 0.9500

loop_
_geom_torsion_atom_site_label_1
_geom_torsion_atom_site_label_2
_geom_torsion_atom_site_label_3
_geom_torsion_atom_site_label_4
_geom_torsion
Br1 C1 C2 C3 -178.61(17)
Br1 C1 C6 C5 177.52(19)
S1 C8 C9 C7 -117.16(18)
S1 C8 C9 C18 -3.2(2)
S1 C8 C9 C20 125.82(19)
S1 C8 C10 O1 169.17(17)
S1 C8 C10 N1 -8.6(2)
S1 C11 C12 C13 15.4(3)
S1 C11 C12 C17 -163.16(18)
N1 C11 C12 C13 -166.1(2)
N1 C11 C12 C17 15.4(3)
N2 C19 C20 C9 -2.6(2)
N2 C19 C20 C21 175.62(19)
N2 C19 C24 C23 -178.0(2)
C1 C2 C3 C4 1.6(3)
C2 C1 C6 C5 -1.2(4)
C2 C3 C4 C5 -2.1(3)
C2 C3 C4 C7 -177.7(2)
C3 C4 C5 C6 1.0(4)
C3 C4 C7 C8 -49.0(3)
C3 C4 C7 C9 -126.3(2)
C4 C5 C6 C1 0.6(4)
C4 C7 C8 S1 -8.4(3)
C4 C7 C8 C9 -114.6(2)
C4 C7 C8 C10 138.2(2)
C4 C7 C9 C8 112.9(2)
C4 C7 C9 C18 12.3(3)
C4 C7 C9 C20 -137.8(2)
C5 C4 C7 C8 135.5(2)
C5 C4 C7 C9 58.3(3)
C6 C1 C2 C3 0.1(4)
C7 C4 C5 C6 176.5(2)
C7 C8 C9 C18 114.0(2)
C7 C8 C9 C20 -117.0(2)
C7 C8 C10 O1 16.8(3)
C7 C8 C10 N1 -160.97(18)
C7 C9 C18 O2 19.8(3)
C7 C9 C18 N2 -161.22(19)
C7 C9 C20 C19 158.9(2)
C7 C9 C20 C21 -18.9(4)
C8 S1 C11 N1 -1.27(18)
C8 S1 C11 C12 177.29(17)
C8 C7 C9 C18 -100.5(2)
C8 C7 C9 C20 109.3(2)
C8 C9 C18 O2 -46.7(3)
C8 C9 C18 N2 132.31(19)
C8 C9 C20 C19 -128.1(2)
C8 C9 C20 C21 54.0(3)
C9 C7 C8 S1 106.19(19)
C9 C7 C8 C10 -107.3(2)
C9 C8 C10 O1 -51.1(3)
C9 C8 C10 N1 131.14(19)
C9 C20 C21 C22 -179.4(2)
C10 N1 C11 S1 -3.8(2)
C10 N1 C11 C12 177.72(18)
C10 C8 C9 C7 108.1(2)
C10 C8 C9 C18 -137.91(19)
C10 C8 C9 C20 -8.9(3)
C11 S1 C8 C7 154.78(19)
C11 S1 C8 C9 -133.52(17)
C11 S1 C8 C10 5.31(15)
C11 N1 C10 O1 -169.8(2)
C11 N1 C10 C8 7.9(2)
C11 C12 C13 C14 -177.2(2)
C11 C12 C17 C16 176.4(2)
C12 C13 C14 C15 0.7(4)
C13 C12 C17 C16 -2.2(4)
C13 C14 C15 C16 -2.0(4)
C14 C15 C16 C17 1.2(4)
C15 C16 C17 C12 0.9(4)
C17 C12 C13 C14 1.4(3)
C18 N2 C19 C20 -0.9(3)
C18 N2 C19 C24 177.2(2)
C18 C9 C20 C19 4.7(2)
C18 C9 C20 C21 -173.1(2)
C19 N2 C18 O2 -177.0(2)
C19 N2 C18 C9 3.9(2)
C19 C20 C21 C22 2.9(3)
C20 C9 C18 O2 175.7(2)
C20 C9 C18 N2 -5.3(2)
C20 C19 C24 C23 -0.1(4)
C20 C21 C22 C23 -0.6(3)
C21 C22 C23 C24 -2.2(4)
C22 C23 C24 C19 2.5(4)
C24 C19 C20 C9 179.1(2)
C24 C19 C20 C21 -2.7(3)
